data_4082558
loop_
_publ_author_name
'Benhamou, Laure'
'Besnard, C\'eline'
'K\"undig, E. Peter'

_publ_section_title
;
 Chiral PEPPSI Complexes: Synthesis, Characterization, and Application in
 Asymmetric Suzuki--Miyaura Coupling Reactions
;
_journal_issue 1
_journal_name_full Organometallics
_journal_page_first 260
_journal_paper_doi 10.1021/om4009982
_journal_volume 33
_journal_year 2014
_chemical_absolute_configuration ad
_chemical_formula_moiety 'C38 H40 Cl I2 N3 Pd'
_chemical_formula_sum 'C38 H40 Cl I2 N3 Pd'
_chemical_formula_weight 934.38
_chemical_name_systematic
;
 ? 
;
_space_group_crystal_system monoclinic
_space_group_IT_number 4
_space_group_name_Hall 'P 2yb'
_space_group_name_H-M_alt 'P 1 21 1'
_symmetry_space_group_name_Hall 'P 2yb'
_symmetry_space_group_name_H-M 'P 1 21 1'
_atom_sites_solution_hydrogens geom
_atom_sites_solution_primary direct
_atom_sites_solution_secondary difmap
_audit_creation_date 2011-09-23
_audit_creation_method
;
  Olex2 1.1-alpha
  (compiled 2011.08.21 svn.r1945, GUI svn.r3824)
;
_cell_angle_alpha 90.00
_cell_angle_beta 90.5304(8)
_cell_angle_gamma 90.00
_cell_formula_units_Z 2
_cell_length_a 9.21749(8)
_cell_length_b 18.33429(17)
_cell_length_c 10.64812(10)
_cell_measurement_reflns_used 10452
_cell_measurement_temperature 180.1
_cell_measurement_theta_max 73.2733
_cell_measurement_theta_min 4.1486
_cell_volume 1799.41(3)
_computing_cell_refinement
;
CrysAlisPro, Agilent Technologies,
Version 1.171.35.11 (release 16-05-2011 CrysAlis171 .NET)
(compiled May 16 2011,17:55:39)
;
_computing_data_collection
;
CrysAlisPro, Agilent Technologies,
Version 1.171.35.11 (release 16-05-2011 CrysAlis171 .NET)
(compiled May 16 2011,17:55:39)
;
_computing_data_reduction
;
CrysAlisPro, Agilent Technologies,
Version 1.171.35.11 (release 16-05-2011 CrysAlis171 .NET)
(compiled May 16 2011,17:55:39)
;
_computing_molecular_graphics
;
O. V. Dolomanov, L. J. Bourhis, R. J. Gildea, J. A. K. Howard and H. Puschmann,
OLEX2: a complete structure solution, refinement and analysis program.
J. Appl. Cryst. (2009). 42, 339-341.
;
_computing_publication_material
;
O. V. Dolomanov, L. J. Bourhis, R. J. Gildea, J. A. K. Howard and H. Puschmann,
OLEX2: a complete structure solution, refinement and analysis program.
J. Appl. Cryst. (2009). 42, 339-341.
;
_computing_structure_refinement
;
SHELXL, G.M. Sheldrick, Acta Cryst.
2008). A64, 112-122
;
_computing_structure_solution 'SHELXS-97 (Sheldrick, 2008)'
_diffrn_ambient_temperature 180.1
_diffrn_detector_area_resol_mean 10.4679
_diffrn_measured_fraction_theta_full 0.985
_diffrn_measured_fraction_theta_max 0.985
_diffrn_measurement_details
;
  1 omega  -68.00   39.00   1.0000    1.5000
omega____ theta____ kappa____ phi______ frames
    -      -37.6865   38.0000 -180.0000 107

  2 omega   24.00   76.00   1.0000    1.5000
omega____ theta____ kappa____ phi______ frames
    -       37.6865 -102.0000  127.0000 52

  3 omega   41.00   77.00   1.0000    6.0000
omega____ theta____ kappa____ phi______ frames
    -      109.7499  -45.0000    0.0000 36

  4 omega  119.00  177.00   1.0000    6.0000
omega____ theta____ kappa____ phi______ frames
    -      109.7499  111.0000  150.0000 58

  5 omega   40.00   67.00   1.0000    6.0000
omega____ theta____ kappa____ phi______ frames
    -      109.7499  -45.0000 -120.0000 27

  6 omega   61.00  103.00   1.0000    6.0000
omega____ theta____ kappa____ phi______ frames
    -      109.7499  -77.0000  -60.0000 42

  7 omega   38.00  152.00   1.0000    6.0000
omega____ theta____ kappa____ phi______ frames
    -      109.7499    0.0000   90.0000 114

  8 omega -117.00   -6.00   1.0000    1.5000
omega____ theta____ kappa____ phi______ frames
    -      -37.6865  -38.0000  120.0000 111

  9 omega -122.00   -2.00   1.0000    1.5000
omega____ theta____ kappa____ phi______ frames
    -      -37.6865  -77.0000   60.0000 120

 10 omega   29.00  178.00   1.0000    6.0000
omega____ theta____ kappa____ phi______ frames
    -      109.7499   15.0000  -60.0000 149

 11 omega   79.00  178.00   1.0000    6.0000
omega____ theta____ kappa____ phi______ frames
    -      109.7499   45.0000  120.0000 99

 12 omega   31.00   70.00   1.0000    6.0000
omega____ theta____ kappa____ phi______ frames
    -      109.7499  -45.0000   60.0000 39

 13 omega   27.00  113.00   1.0000    6.0000
omega____ theta____ kappa____ phi______ frames
    -      109.7499 -105.0000 -141.0000 86

 14 omega  -68.00   39.00   1.0000    5.0000
omega____ theta____ kappa____ phi______ frames
    -      -37.6865   38.0000 -180.0000 107

 15 omega   24.00   76.00   1.0000    5.0000
omega____ theta____ kappa____ phi______ frames
    -       37.6865 -102.0000  127.0000 52

 16 omega  -71.00   11.00   1.0000    2.6700
omega____ theta____ kappa____ phi______ frames
    -      -37.6865  102.0000 -127.0000 82

 17 omega   92.00  133.00   1.0000    6.0000
omega____ theta____ kappa____ phi______ frames
    -      109.7499  -77.0000  -30.0000 41

 18 omega  108.00  134.00   1.0000    6.0000
omega____ theta____ kappa____ phi______ frames
    -      109.7499  -77.0000  150.0000 26

 19 omega  -51.00  -25.00   1.0000    2.6700
omega____ theta____ kappa____ phi______ frames
    -      -37.6865   77.0000   30.0000 26

 20 omega   21.00   46.00   1.0000    2.6700
omega____ theta____ kappa____ phi______ frames
    -      -37.6865   77.0000   30.0000 25

 21 omega   45.00   75.00   1.0000    6.0000
omega____ theta____ kappa____ phi______ frames
    -      109.7499  -45.0000   90.0000 30

 22 omega   97.00  123.00   1.0000    6.0000
omega____ theta____ kappa____ phi______ frames
    -      109.7499 -128.0000   52.0000 26

 23 omega   87.00  113.00   1.0000    6.0000
omega____ theta____ kappa____ phi______ frames
    -      109.7499 -128.0000 -127.0000 26

 24 omega  -31.00   -6.00   1.0000    2.6700
omega____ theta____ kappa____ phi______ frames
    -      -37.6865  -38.0000    0.0000 25

 25 omega   31.00   56.00   1.0000    6.0000
omega____ theta____ kappa____ phi______ frames
    -      109.7499  -45.0000  120.0000 25

 26 omega   34.00   63.00   1.0000    6.0000
omega____ theta____ kappa____ phi______ frames
    -      109.7499  -45.0000  -60.0000 29
;
_diffrn_measurement_device_type 'SuperNova, Dual, Cu at zero, Atlas'
_diffrn_measurement_method '\w scans'
_diffrn_orient_matrix_UB_11 -0.0471843000
_diffrn_orient_matrix_UB_12 -0.0806073000
_diffrn_orient_matrix_UB_13 0.0004262000
_diffrn_orient_matrix_UB_21 -0.0085360000
_diffrn_orient_matrix_UB_22 0.0016887000
_diffrn_orient_matrix_UB_23 0.1443431000
_diffrn_orient_matrix_UB_31 -0.1602209000
_diffrn_orient_matrix_UB_32 0.0236175000
_diffrn_orient_matrix_UB_33 -0.0089176000
_diffrn_radiation_monochromator mirror
_diffrn_radiation_type 'Cu K\a'
_diffrn_radiation_wavelength 1.5418
_diffrn_reflns_av_R_equivalents 0.0251
_diffrn_reflns_av_unetI/netI 0.0312
_diffrn_reflns_limit_h_max 8
_diffrn_reflns_limit_h_min -11
_diffrn_reflns_limit_k_max 22
_diffrn_reflns_limit_k_min -22
_diffrn_reflns_limit_l_max 13
_diffrn_reflns_limit_l_min -12
_diffrn_reflns_number 14342
_diffrn_reflns_theta_full 73.43
_diffrn_reflns_theta_max 73.43
_diffrn_reflns_theta_min 4.15
_diffrn_source 'SuperNova (Cu) X-ray Source'
_diffrn_source_current n/a
_diffrn_source_voltage n/a
_exptl_absorpt_coefficient_mu 18.540
_exptl_absorpt_correction_T_max 0.711
_exptl_absorpt_correction_T_min 0.398
_exptl_absorpt_correction_type analytical
_exptl_absorpt_process_details
;
CrysAlisPro, Agilent Technologies,
Version 1.171.35.11 (release 16-05-2011 CrysAlis171 .NET)
(compiled May 16 2011,17:55:39)
Analytical numeric absorption correction using a multifaceted crystal
            model based on expressions derived by R.C. Clark & J.S. Reid.
(Clark, R. C. & Reid, J. S. (1995). Acta Cryst. A51, 887-897)
;
_exptl_crystal_density_diffrn 1.725
_exptl_crystal_density_method 'not measured'
_exptl_crystal_F_000 916
_exptl_crystal_size_max 0.1633
_exptl_crystal_size_mid 0.0525
_exptl_crystal_size_min 0.0406
_refine_diff_density_max 0.896
_refine_diff_density_min -0.535
_refine_diff_density_rms 0.081
_refine_ls_abs_structure_details 'Flack H D (1983), Acta Cryst. A39, 876-881'
_refine_ls_abs_structure_Flack -0.007(3)
_refine_ls_extinction_method none
_refine_ls_goodness_of_fit_ref 0.908
_refine_ls_hydrogen_treatment constr
_refine_ls_matrix_type full
_refine_ls_number_parameters 413
_refine_ls_number_reflns 6647
_refine_ls_number_restraints 1
_refine_ls_restrained_S_all 0.908
_refine_ls_R_factor_all 0.0273
_refine_ls_R_factor_gt 0.0266
_refine_ls_shift/su_max 0.009
_refine_ls_shift/su_mean 0.000
_refine_ls_structure_factor_coef Fsqd
_refine_ls_weighting_details 'calc w=1/[\s^2^(Fo^2^)+(0.0590P)^2^+0.3271P] where P=(Fo^2^+2Fc^2^)/3'
_refine_ls_weighting_scheme calc
_refine_ls_wR_factor_gt 0.0706
_refine_ls_wR_factor_ref 0.0714
_reflns_number_gt 6507
_reflns_number_total 6647
_reflns_threshold_expression >2sigma(I)
_cod_data_source_file om4009982_si_002.cif
_cod_data_source_block lb1
_cod_database_code 4082558
_chemical_oxdiff_formula 'c38 H40 Cl1 I2 N3 Pd1'
_reflns_odcompleteness_completeness 99.94
_reflns_odcompleteness_iscentric 1
_reflns_odcompleteness_theta 66.97

loop_
_space_group_symop_id
_space_group_symop_operation_xyz
1 'x, y, z'
2 '-x, y+1/2, -z'

loop_
_atom_site_label
_atom_site_type_symbol
_atom_site_fract_x
_atom_site_fract_y
_atom_site_fract_z
_atom_site_U_iso_or_equiv
_atom_site_adp_type
_atom_site_occupancy
_atom_site_symmetry_multiplicity
_atom_site_calc_flag
_atom_site_refinement_flags
Pd1 Pd 0.68915(3) 0.249152(14) 0.77712(2) 0.01850(6) Uani 1 1 d .
I2 I 0.52132(3) 0.316838(16) 0.61757(3) 0.03738(8) Uani 1 1 d .
I3 I 0.85912(3) 0.174350(13) 0.92516(2) 0.02979(7) Uani 1 1 d .
C37 C 0.8036(6) -0.0670(2) 0.6484(4) 0.0368(11) Uani 1 1 d .
H37 H 0.8469 -0.1107 0.6789 0.044 Uiso 1 1 calc R
Cl7 Cl 0.37458(13) 0.24846(7) 1.22678(10) 0.0390(2) Uani 1 1 d .
C11 C 0.8629(4) 0.28337(19) 0.6871(3) 0.0179(7) Uani 1 1 d .
N4 N 0.5072(4) 0.21504(19) 0.8802(3) 0.0235(7) Uani 1 1 d .
N12 N 0.9534(4) 0.33805(17) 0.7238(3) 0.0212(6) Uani 1 1 d .
C36 C 0.8920(6) -0.0048(2) 0.6294(4) 0.0309(9) Uani 1 1 d .
C18 C 0.8081(5) 0.4765(2) 0.7016(4) 0.0290(9) Uani 1 1 d .
H18 H 0.8800 0.4663 0.6407 0.035 Uiso 1 1 calc R
C10 C 0.4008(5) 0.1736(3) 0.8318(4) 0.0287(8) Uani 1 1 d .
H10 H 0.4070 0.1588 0.7465 0.034 Uiso 1 1 calc R
C5 C 0.4966(5) 0.2357(2) 1.0008(4) 0.0264(8) Uani 1 1 d .
H5 H 0.5721 0.2642 1.0371 0.032 Uiso 1 1 calc R
C14 C 1.0426(5) 0.2944(2) 0.5492(4) 0.0294(9) Uani 1 1 d .
H14 H 1.1025 0.2856 0.4787 0.035 Uiso 1 1 calc R
C26 C 0.6964(5) 0.4517(2) 0.9023(4) 0.0255(8) Uani 1 1 d .
C13 C 1.0642(5) 0.3449(2) 0.6379(4) 0.0292(9) Uani 1 1 d .
H13 H 1.1414 0.3792 0.6413 0.035 Uiso 1 1 calc R
C27 C 1.0696(5) 0.4152(2) 0.8976(4) 0.0292(9) Uani 1 1 d .
C31 C 0.8507(4) 0.1947(2) 0.5119(3) 0.0210(7) Uani 1 1 d .
H31 H 0.7461 0.1943 0.5360 0.025 Uiso 1 1 calc R
C6 C 0.3792(5) 0.2166(2) 1.0735(4) 0.0263(8) Uani 1 1 d .
C40 C 0.6715(5) 0.0610(3) 0.5661(4) 0.0309(9) Uani 1 1 d .
H40 H 0.6239 0.1047 0.5412 0.037 Uiso 1 1 calc R
C16 C 0.9281(4) 0.3818(2) 0.8384(3) 0.0217(7) Uani 1 1 d .
H16 H 0.8885 0.3474 0.9023 0.026 Uiso 1 1 calc R
C20 C 0.5994(5) 0.5459(3) 0.7623(5) 0.0342(10) Uani 1 1 d .
H20 H 0.5303 0.5833 0.7457 0.041 Uiso 1 1 calc R
C33 C 1.0605(5) 0.1184(2) 0.5862(4) 0.0286(8) Uani 1 1 d .
H33 H 1.1203 0.1598 0.5721 0.034 Uiso 1 1 calc R
C19 C 0.7034(6) 0.5308(2) 0.6760(4) 0.0353(10) Uani 1 1 d .
H19 H 0.7055 0.5568 0.5988 0.042 Uiso 1 1 calc R
C39 C 0.5913(6) -0.0014(3) 0.5831(4) 0.0382(11) Uani 1 1 d .
H39 H 0.4898 -0.0010 0.5672 0.046 Uiso 1 1 calc R
C44 C 0.9971(5) 0.1812(3) 0.3045(4) 0.0352(10) Uani 1 1 d .
H44A H 1.0751 0.2123 0.3377 0.053 Uiso 1 1 calc R
H44B H 0.9903 0.1873 0.2131 0.053 Uiso 1 1 calc R
H44C H 1.0183 0.1301 0.3244 0.053 Uiso 1 1 calc R
C35 C 1.0420(6) -0.0068(2) 0.6519(4) 0.0344(10) Uani 1 1 d .
H35 H 1.0861 -0.0504 0.6814 0.041 Uiso 1 1 calc R
C23 C 0.4786(6) 0.4876(3) 1.0777(5) 0.0409(11) Uani 1 1 d .
H23 H 0.4071 0.5002 1.1377 0.049 Uiso 1 1 calc R
N15 N 0.9166(4) 0.25700(18) 0.5791(3) 0.0212(6) Uani 1 1 d .
C8 C 0.2709(5) 0.1740(3) 1.0241(4) 0.0306(8) Uani 1 1 d .
H8 H 0.1899 0.1601 1.0731 0.037 Uiso 1 1 calc R
C32 C 0.9149(5) 0.1236(2) 0.5617(4) 0.0244(8) Uani 1 1 d .
C41 C 0.8247(5) 0.0613(2) 0.5850(3) 0.0248(8) Uani 1 1 d .
C45 C 0.7355(5) 0.1531(2) 0.3109(4) 0.0301(9) Uani 1 1 d .
H45A H 0.7566 0.1026 0.3351 0.045 Uiso 1 1 calc R
H45B H 0.7335 0.1570 0.2191 0.045 Uiso 1 1 calc R
H45C H 0.6409 0.1674 0.3442 0.045 Uiso 1 1 calc R
C34 C 1.1250(6) 0.0534(3) 0.6320(4) 0.0354(10) Uani 1 1 d .
H34 H 1.2264 0.0518 0.6487 0.042 Uiso 1 1 calc R
C42 C 0.8527(5) 0.2032(2) 0.3642(4) 0.0243(8) Uani 1 1 d .
C43 C 0.8122(6) 0.2815(2) 0.3271(4) 0.0358(10) Uani 1 1 d .
H43A H 0.7214 0.2952 0.3680 0.054 Uiso 1 1 calc R
H43B H 0.7996 0.2845 0.2358 0.054 Uiso 1 1 calc R
H43C H 0.8896 0.3148 0.3539 0.054 Uiso 1 1 calc R
C24 C 0.5780(6) 0.4303(3) 1.1021(5) 0.0397(11) Uani 1 1 d .
H24 H 0.5717 0.4036 1.1784 0.048 Uiso 1 1 calc R
C22 C 0.4869(5) 0.5247(3) 0.9662(5) 0.0354(10) Uani 1 1 d .
H22 H 0.4202 0.5630 0.9493 0.043 Uiso 1 1 calc R
C9 C 0.2830(5) 0.1518(3) 0.9006(5) 0.0344(10) Uani 1 1 d .
H9 H 0.2105 0.1217 0.8635 0.041 Uiso 1 1 calc R
C25 C 0.6825(5) 0.4130(2) 1.0174(4) 0.0317(9) Uani 1 1 d .
H25 H 0.7476 0.3742 1.0356 0.038 Uiso 1 1 calc R
C21 C 0.5933(5) 0.5070(2) 0.8752(4) 0.0289(9) Uani 1 1 d .
C17 C 0.8086(4) 0.4381(2) 0.8125(4) 0.0227(8) Uani 1 1 d .
C29 C 1.1843(6) 0.3552(3) 0.9140(5) 0.0412(11) Uani 1 1 d .
H29A H 1.1419 0.3138 0.9588 0.062 Uiso 1 1 calc R
H29B H 1.2668 0.3744 0.9624 0.062 Uiso 1 1 calc R
H29C H 1.2174 0.3391 0.8313 0.062 Uiso 1 1 calc R
C28 C 1.1307(6) 0.4810(3) 0.8260(5) 0.0391(11) Uani 1 1 d .
H28A H 1.1577 0.4659 0.7411 0.059 Uiso 1 1 calc R
H28B H 1.2166 0.4997 0.8704 0.059 Uiso 1 1 calc R
H28C H 1.0569 0.5194 0.8209 0.059 Uiso 1 1 calc R
C30 C 1.0320(6) 0.4423(3) 1.0291(5) 0.0437(12) Uani 1 1 d .
H30A H 0.9513 0.4771 1.0235 0.066 Uiso 1 1 calc R
H30B H 1.1168 0.4665 1.0666 0.066 Uiso 1 1 calc R
H30C H 1.0037 0.4009 1.0816 0.066 Uiso 1 1 calc R
C38 C 0.6597(7) -0.0659(2) 0.6242(4) 0.0402(12) Uani 1 1 d .
H38 H 0.6040 -0.1090 0.6350 0.048 Uiso 1 1 calc R

loop_
_atom_site_aniso_label
_atom_site_aniso_U_11
_atom_site_aniso_U_22
_atom_site_aniso_U_33
_atom_site_aniso_U_23
_atom_site_aniso_U_13
_atom_site_aniso_U_12
Pd1 0.01668(12) 0.02230(11) 0.01659(11) 0.00179(8) 0.00317(9) -0.00015(9)
I2 0.02743(15) 0.05033(18) 0.03436(15) 0.01512(12) 0.00007(11) 0.00944(12)
I3 0.02505(14) 0.03901(14) 0.02532(12) 0.01122(10) 0.00081(10) 0.00348(11)
C37 0.065(3) 0.0212(19) 0.0243(19) -0.0011(15) 0.007(2) -0.0009(19)
Cl7 0.0395(6) 0.0463(6) 0.0315(5) -0.0087(4) 0.0150(4) -0.0037(5)
C11 0.0187(18) 0.0191(15) 0.0159(15) -0.0003(13) 0.0034(14) 0.0043(14)
N4 0.0170(16) 0.0293(17) 0.0243(16) 0.0032(12) 0.0059(13) 0.0015(13)
N12 0.0215(16) 0.0193(14) 0.0230(15) -0.0021(12) 0.0041(13) -0.0043(12)
C36 0.050(3) 0.0236(19) 0.0188(18) -0.0027(14) 0.0038(18) 0.0023(18)
C18 0.031(2) 0.032(2) 0.0239(19) -0.0010(16) 0.0009(17) 0.0014(17)
C10 0.023(2) 0.039(2) 0.0240(17) -0.0003(17) 0.0032(15) -0.0037(18)
C5 0.0232(19) 0.0269(19) 0.0292(19) 0.0008(15) 0.0054(16) 0.0025(16)
C14 0.029(2) 0.032(2) 0.0282(19) -0.0052(16) 0.0130(17) -0.0063(17)
C26 0.028(2) 0.0205(16) 0.0284(19) -0.0039(15) 0.0015(16) -0.0023(16)
C13 0.027(2) 0.030(2) 0.031(2) -0.0019(16) 0.0081(17) -0.0119(17)
C27 0.033(2) 0.0256(18) 0.029(2) -0.0033(16) -0.0086(18) -0.0023(17)
C31 0.0201(18) 0.0241(17) 0.0188(16) -0.0015(13) 0.0060(14) -0.0061(14)
C6 0.026(2) 0.0257(19) 0.0269(19) 0.0012(15) 0.0054(16) 0.0023(16)
C40 0.036(2) 0.033(2) 0.024(2) 0.0012(16) 0.0012(17) -0.0045(18)
C16 0.0247(19) 0.0217(16) 0.0187(16) -0.0030(13) 0.0028(14) -0.0008(15)
C20 0.031(2) 0.031(2) 0.040(2) -0.0003(18) -0.0105(19) 0.0070(18)
C33 0.029(2) 0.030(2) 0.0267(19) -0.0021(15) 0.0019(16) 0.0032(17)
C19 0.043(3) 0.034(2) 0.030(2) 0.0072(17) -0.0053(19) 0.001(2)
C39 0.046(3) 0.042(2) 0.027(2) 0.0036(18) 0.002(2) -0.017(2)
C44 0.033(2) 0.050(3) 0.0229(18) -0.0066(18) 0.0060(17) -0.001(2)
C35 0.051(3) 0.028(2) 0.024(2) -0.0011(16) 0.005(2) 0.0127(19)
C23 0.035(3) 0.044(3) 0.044(3) -0.013(2) 0.018(2) -0.003(2)
N15 0.0236(16) 0.0214(14) 0.0187(14) -0.0001(12) 0.0071(12) -0.0014(13)
C8 0.023(2) 0.034(2) 0.035(2) 0.0055(18) 0.0089(17) 0.0018(18)
C32 0.032(2) 0.0243(18) 0.0166(16) -0.0042(13) 0.0037(15) -0.0004(16)
C41 0.035(2) 0.0232(17) 0.0158(17) -0.0029(13) 0.0042(16) 0.0009(16)
C45 0.035(2) 0.033(2) 0.0226(18) -0.0018(15) -0.0013(17) -0.0040(17)
C34 0.037(2) 0.044(2) 0.026(2) -0.0036(18) 0.0014(18) 0.012(2)
C42 0.026(2) 0.0293(18) 0.0178(17) -0.0001(14) 0.0031(15) -0.0016(16)
C43 0.044(3) 0.032(2) 0.032(2) 0.0069(17) 0.000(2) -0.0024(19)
C24 0.045(3) 0.043(3) 0.031(2) -0.0042(19) 0.013(2) -0.006(2)
C22 0.026(2) 0.031(2) 0.049(3) -0.0111(19) 0.003(2) -0.0012(17)
C9 0.023(2) 0.042(2) 0.039(2) -0.0011(19) 0.0031(19) -0.0059(18)
C25 0.038(2) 0.029(2) 0.029(2) -0.0030(16) 0.0040(18) 0.0001(18)
C21 0.026(2) 0.0263(19) 0.034(2) -0.0069(16) 0.0011(18) -0.0033(17)
C17 0.025(2) 0.0228(17) 0.0199(17) -0.0052(13) -0.0034(15) 0.0004(15)
C29 0.040(3) 0.032(2) 0.051(3) 0.002(2) -0.012(2) 0.004(2)
C28 0.039(3) 0.032(2) 0.047(3) 0.0003(19) -0.010(2) -0.010(2)
C30 0.049(3) 0.051(3) 0.032(2) -0.013(2) -0.014(2) 0.001(2)
C38 0.065(4) 0.030(2) 0.026(2) -0.0012(16) 0.005(2) -0.016(2)

loop_
_atom_type_symbol
_atom_type_description
_atom_type_scat_dispersion_real
_atom_type_scat_dispersion_imag
_atom_type_scat_source
C C 0.0181 0.0091 'International Tables Vol C Tables 4.2.6.8 and 6.1.1.4'
H H 0.0000 0.0000 'International Tables Vol C Tables 4.2.6.8 and 6.1.1.4'
Cl Cl 0.3639 0.7018 'International Tables Vol C Tables 4.2.6.8 and 6.1.1.4'
I I -0.3257 6.8362 'International Tables Vol C Tables 4.2.6.8 and 6.1.1.4'
N N 0.0311 0.0180 'International Tables Vol C Tables 4.2.6.8 and 6.1.1.4'
Pd Pd 0.1215 3.9337 'International Tables Vol C Tables 4.2.6.8 and 6.1.1.4'

loop_
_exptl_crystal_face_index_h
_exptl_crystal_face_index_k
_exptl_crystal_face_index_l
_exptl_crystal_face_perp_dist
_exptl_oxdiff_crystal_face_indexfrac_h
_exptl_oxdiff_crystal_face_indexfrac_k
_exptl_oxdiff_crystal_face_indexfrac_l
_exptl_oxdiff_crystal_face_x
_exptl_oxdiff_crystal_face_y
_exptl_oxdiff_crystal_face_z
0 -1 0 0.0174 -0.0000 -0.9994 0.0001 0.0806 -0.0017 -0.0236
0 1 0 0.0232 0.0000 0.9994 -0.0001 -0.0806 0.0017 0.0236
-1 0 0 0.0820 -0.9992 -0.0004 0.0002 0.0472 0.0086 0.1601
1 0 0 0.0810 0.9992 0.0004 -0.0002 -0.0472 -0.0086 -0.1601
0 0 -1 0.0141 -0.0001 -0.0005 -0.9993 -0.0004 -0.1442 0.0089
0 0 1 0.0384 0.0001 0.0005 0.9993 0.0004 0.1442 -0.0089

loop_
_geom_angle_atom_site_label_1
_geom_angle_atom_site_label_2
_geom_angle_atom_site_label_3
_geom_angle
I2 Pd1 I3 176.031(14)
C11 Pd1 I2 90.66(11)
C11 Pd1 I3 88.57(10)
C11 Pd1 N4 177.49(15)
N4 Pd1 I2 90.59(10)
N4 Pd1 I3 90.33(10)
C38 C37 C36 121.8(4)
N12 C11 Pd1 126.4(3)
N15 C11 Pd1 127.3(3)
N15 C11 N12 106.3(3)
C10 N4 Pd1 123.4(3)
C10 N4 C5 117.9(3)
C5 N4 Pd1 118.6(3)
C11 N12 C13 109.4(3)
C11 N12 C16 122.4(3)
C13 N12 C16 128.2(3)
C37 C36 C41 118.5(5)
C35 C36 C37 121.5(4)
C35 C36 C41 120.0(4)
C17 C18 C19 121.6(4)
N4 C10 C9 122.6(4)
N4 C5 C6 121.9(4)
C13 C14 N15 107.4(4)
C25 C26 C17 123.9(4)
C21 C26 C25 117.8(4)
C21 C26 C17 118.3(4)
C14 C13 N12 107.4(4)
C29 C27 C16 109.6(3)
C29 C27 C28 111.3(4)
C28 C27 C16 114.5(4)
C30 C27 C16 107.5(4)
C30 C27 C29 106.9(4)
C30 C27 C28 106.7(4)
N15 C31 C32 109.6(3)
N15 C31 C42 113.5(3)
C32 C31 C42 115.0(3)
C5 C6 Cl7 117.9(3)
C8 C6 Cl7 122.0(3)
C8 C6 C5 120.1(4)
C39 C40 C41 121.1(4)
N12 C16 C27 114.0(3)
N12 C16 C17 109.6(3)
C17 C16 C27 113.8(3)
C19 C20 C21 120.6(4)
C32 C33 C34 122.1(4)
C20 C19 C18 119.8(4)
C40 C39 C38 120.1(5)
C34 C35 C36 120.5(4)
C22 C23 C24 119.0(4)
C11 N15 C14 109.5(3)
C11 N15 C31 122.6(3)
C14 N15 C31 127.8(3)
C6 C8 C9 117.9(4)
C33 C32 C31 120.1(4)
C33 C32 C41 118.8(4)
C41 C32 C31 121.1(4)
C40 C41 C36 117.9(4)
C40 C41 C32 123.6(4)
C32 C41 C36 118.5(4)
C35 C34 C33 120.1(5)
C44 C42 C31 113.9(4)
C45 C42 C31 107.2(3)
C45 C42 C44 107.6(3)
C45 C42 C43 107.4(4)
C43 C42 C31 110.1(3)
C43 C42 C44 110.4(4)
C25 C24 C23 120.7(5)
C23 C22 C21 121.4(5)
C10 C9 C8 119.5(4)
C24 C25 C26 121.6(4)
C26 C21 C22 119.3(4)
C20 C21 C26 120.5(4)
C20 C21 C22 120.1(4)
C18 C17 C26 119.1(4)
C18 C17 C16 119.7(4)
C26 C17 C16 121.2(3)
C37 C38 C39 120.5(4)

loop_
_geom_bond_atom_site_label_1
_geom_bond_atom_site_label_2
_geom_bond_distance
Pd1 I2 2.6022(4)
Pd1 I3 2.6027(4)
Pd1 C11 1.976(4)
Pd1 N4 2.108(3)
C37 C36 1.417(6)
C37 C38 1.350(8)
Cl7 C6 1.734(4)
C11 N12 1.360(5)
C11 N15 1.346(5)
N4 C10 1.339(6)
N4 C5 1.343(5)
N12 C13 1.383(5)
N12 C16 1.480(5)
C36 C35 1.402(7)
C36 C41 1.439(6)
C18 C19 1.411(6)
C18 C17 1.376(6)
C10 C9 1.375(6)
C5 C6 1.382(6)
C14 C13 1.336(6)
C14 N15 1.389(5)
C26 C25 1.422(6)
C26 C21 1.418(6)
C26 C17 1.436(6)
C27 C16 1.567(6)
C27 C29 1.535(6)
C27 C28 1.536(6)
C27 C30 1.529(6)
C31 N15 1.475(5)
C31 C32 1.526(5)
C31 C42 1.581(5)
C6 C8 1.370(7)
C40 C39 1.375(6)
C40 C41 1.424(6)
C16 C17 1.533(5)
C20 C19 1.364(7)
C20 C21 1.399(7)
C33 C32 1.368(6)
C33 C34 1.417(6)
C39 C38 1.408(8)
C44 C42 1.535(6)
C35 C34 1.360(7)
C23 C24 1.417(8)
C23 C22 1.370(8)
C8 C9 1.382(7)
C32 C41 1.436(6)
C45 C42 1.524(6)
C42 C43 1.534(6)
C24 C25 1.363(7)
C22 C21 1.423(6)
